data_4349202
loop_
_publ_author_name
'Seki, Tomohiro'
'Jin, Mingoo'
'Ito, Hajime'

_publ_section_title
;
 Introduction of a Biphenyl Moiety for a Solvent-Responsive Aryl Gold(I)
 Isocyanide Complex with Mechanical Reactivation.
;
_journal_issue 23
_journal_name_full 'Inorganic chemistry'
_journal_page_first 12309
_journal_page_last 12320
_journal_paper_doi 10.1021/acs.inorgchem.6b02107
_journal_volume 55
_journal_year 2016
_chemical_formula_moiety 'C28 H21 Au2 N3'
_chemical_formula_sum 'C28 H21 Au2 N3'
_chemical_formula_weight 793.43
_space_group_crystal_system monoclinic
_space_group_IT_number 15
_space_group_name_Hall '-I 2ya'
_space_group_name_H-M_alt 'I 1 2/a 1'
_atom_sites_solution_hydrogens geom
_atom_sites_solution_primary direct
_atom_sites_solution_secondary difmap
_cell_angle_alpha 90.000(4)
_cell_angle_beta 97.384(4)
_cell_angle_gamma 90.000(7)
_cell_formula_units_Z 8
_cell_length_a 14.5267(12)
_cell_length_b 22.4381(19)
_cell_length_c 14.9342(16)
_cell_measurement_reflns_used 12734
_cell_measurement_temperature 123
_cell_measurement_theta_max 27.46
_cell_measurement_theta_min 3.05
_cell_volume 4827.5(8)
_computing_cell_refinement 'RAPID AUTO'
_computing_data_collection 'RAPID AUTO (Rigaku, ????)'
_computing_data_reduction 'RAPID AUTO'
_computing_molecular_graphics 'CrystalStructure 4.2.2'
_computing_publication_material 'CrystalStructure 4.2.2 (Rigaku, 2016)'
_computing_structure_refinement 'SHELXL Version 2014/7 (Sheldrick, 2008)'
_computing_structure_solution 'SHELXS97 (Sheldrick, 2008)'
_diffrn_ambient_temperature 123
_diffrn_detector_area_resol_mean 10.000
_diffrn_measured_fraction_theta_full 0.997
_diffrn_measured_fraction_theta_max 0.993
_diffrn_measurement_device_type 'Rigaku R-AXIS RAPID'
_diffrn_measurement_method \w
_diffrn_radiation_type 'Mo K\a'
_diffrn_radiation_wavelength 0.71075
_diffrn_reflns_av_R_equivalents 0.0905
_diffrn_reflns_Laue_measured_fraction_full 0.997
_diffrn_reflns_Laue_measured_fraction_max 0.993
_diffrn_reflns_limit_h_max 18
_diffrn_reflns_limit_h_min -18
_diffrn_reflns_limit_k_max 28
_diffrn_reflns_limit_k_min -29
_diffrn_reflns_limit_l_max 18
_diffrn_reflns_limit_l_min -19
_diffrn_reflns_number 21404
_diffrn_reflns_point_group_measured_fraction_full 0.997
_diffrn_reflns_point_group_measured_fraction_max 0.993
_diffrn_reflns_theta_full 25.242
_diffrn_reflns_theta_max 27.467
_diffrn_reflns_theta_min 3.051
_diffrn_standards_number 0
_exptl_absorpt_coefficient_mu 12.205
_exptl_absorpt_correction_T_max 0.299
_exptl_absorpt_correction_T_min 0.116
_exptl_absorpt_correction_type multi-scan
_exptl_absorpt_process_details 'ABSCOR (Rigaku, 1995)'
_exptl_crystal_colour yellow
_exptl_crystal_density_diffrn 2.183
_exptl_crystal_density_method 'not measured'
_exptl_crystal_description prism
_exptl_crystal_F_000 2944.00
_exptl_crystal_size_max 0.151
_exptl_crystal_size_mid 0.116
_exptl_crystal_size_min 0.099
_refine_diff_density_max 2.36
_refine_diff_density_min -2.24
_refine_ls_extinction_method none
_refine_ls_goodness_of_fit_ref 1.063
_refine_ls_hydrogen_treatment constr
_refine_ls_number_parameters 244
_refine_ls_number_reflns 5502
_refine_ls_number_restraints 293
_refine_ls_R_factor_all 0.0768
_refine_ls_R_factor_gt 0.0546
_refine_ls_shift/su_max 0.001
_refine_ls_structure_factor_coef Fsqd
_refine_ls_weighting_details 'w = 1/[\s^2^(Fo^2^)+(0.0313P)^2^+98.3151P] where P=(Fo^2^+2Fc^2^)/3'
_refine_ls_weighting_scheme calc
_refine_ls_wR_factor_gt 0.1058
_refine_ls_wR_factor_ref 0.1172
_reflns_Friedel_coverage 0.000
_reflns_number_gt 4205
_reflns_number_total 5502
_reflns_threshold_expression F^2^>2.0\s(F^2^)
_cod_data_source_file 3-CH3CN.cif
_cod_data_source_block MIN-236
_cod_database_code 4349202

loop_
_space_group_symop_operation_xyz
'x, y, z'
'-x+1/2, y, -z'
'x+1/2, y+1/2, z+1/2'
'-x+1, y+1/2, -z+1/2'
'-x, -y, -z'
'x-1/2, -y, z'
'-x+1/2, -y+1/2, -z+1/2'
'x, -y+1/2, z+1/2'

loop_
_atom_site_label
_atom_site_type_symbol
_atom_site_fract_x
_atom_site_fract_y
_atom_site_fract_z
_atom_site_U_iso_or_equiv
_atom_site_adp_type
_atom_site_occupancy
_atom_site_site_symmetry_order
_atom_site_calc_flag
_atom_site_refinement_flags_posn
_atom_site_refinement_flags_adp
_atom_site_refinement_flags_occupancy
_atom_site_disorder_assembly
_atom_site_disorder_group
Au1 Au 0.36522(3) 0.30294(2) 0.02862(2) 0.03025(12) Uani 1 1 d . . . . .
Au2 Au 0.03391(3) 0.42723(2) -0.02202(2) 0.03109(12) Uani 1 1 d . . . . .
N27 N 0.2664(6) 0.3508(3) 0.1874(5) 0.0298(12) Uani 1 1 d . U . . .
N29 N 0.2073(6) 0.4686(3) 0.1112(5) 0.0305(13) Uani 1 1 d . U . . .
C3 C 0.42863(18) 0.26546(13) -0.07594(18) 0.0323(13) Uani 1 1 d G U . . .
C4 C 0.49318(18) 0.29842(15) -0.11616(18) 0.0358(14) Uani 1 1 d G U . . .
H4 H 0.5085 0.3377 -0.0959 0.043 Uiso 1 1 calc R U . . .
C5 C 0.5353(2) 0.27385(17) -0.1860(2) 0.0366(14) Uani 1 1 d G U . . .
H5 H 0.5794 0.2964 -0.2135 0.044 Uiso 1 1 calc R U . . .
C6 C 0.5129(2) 0.21630(17) -0.2157(2) 0.0369(14) Uani 1 1 d G U . . .
H6 H 0.5417 0.1995 -0.2634 0.044 Uiso 1 1 calc R U . . .
C7 C 0.4484(2) 0.18333(15) -0.1755(2) 0.0353(14) Uani 1 1 d G U . . .
H7 H 0.4330 0.1440 -0.1957 0.042 Uiso 1 1 calc R U . . .
C8 C 0.4062(2) 0.20792(13) -0.1056(2) 0.0341(13) Uani 1 1 d G U . . .
H8 H 0.3621 0.1854 -0.0781 0.041 Uiso 1 1 calc R U . . .
C9 C 0.22097(17) 0.36817(11) 0.26057(14) 0.0307(11) Uani 1 1 d G U . . .
C10 C 0.23633(18) 0.42463(12) 0.29783(14) 0.0303(12) Uani 1 1 d G U . . .
C11 C 0.1968(2) 0.44046(14) 0.37438(15) 0.0316(13) Uani 1 1 d G U . . .
H11 H 0.2072 0.4790 0.3999 0.038 Uiso 1 1 calc R U . . .
C12 C 0.1418(2) 0.39981(15) 0.41365(15) 0.0339(13) Uani 1 1 d G U . . .
H12 H 0.1148 0.4106 0.4660 0.041 Uiso 1 1 calc R U . . .
C13 C 0.1265(2) 0.34336(15) 0.37637(15) 0.0342(13) Uani 1 1 d G U . . .
H13 H 0.0889 0.3156 0.4032 0.041 Uiso 1 1 calc R U . . .
C14 C 0.16603(19) 0.32754(12) 0.29983(15) 0.0327(13) Uani 1 1 d G U . . .
H14 H 0.1555 0.2890 0.2744 0.039 Uiso 1 1 calc R U . . .
C15 C 0.30014(18) 0.47039(11) 0.25731(15) 0.0309(13) Uani 1 1 d G U . . .
C16 C 0.3750(2) 0.49333(13) 0.31428(17) 0.0349(14) Uani 1 1 d G U . . .
H16 H 0.3858 0.4808 0.3755 0.042 Uiso 1 1 calc R U . . .
C17 C 0.4339(2) 0.53455(13) 0.2817(2) 0.0379(14) Uani 1 1 d G U . . .
H17 H 0.4850 0.5502 0.3206 0.045 Uiso 1 1 calc R U . . .
C18 C 0.4179(2) 0.55285(12) 0.1921(2) 0.0378(14) Uani 1 1 d G U . . .
H18 H 0.4582 0.5810 0.1698 0.045 Uiso 1 1 calc R U . . .
C19 C 0.3431(2) 0.52993(10) 0.13513(19) 0.0345(13) Uani 1 1 d G U . . .
H19 H 0.3322 0.5424 0.0739 0.041 Uiso 1 1 calc R U . . .
C20 C 0.28420(18) 0.48870(10) 0.16775(16) 0.0310(12) Uani 1 1 d G U . . .
C21 C -0.08021(17) 0.39842(14) -0.11060(19) 0.0346(14) Uani 1 1 d G U . . .
C22 C -0.09369(19) 0.42032(16) -0.19839(19) 0.0360(14) Uani 1 1 d G U . . .
H22 H -0.0529 0.4497 -0.2168 0.043 Uiso 1 1 calc R U . . .
C23 C -0.1668(2) 0.39922(18) -0.2593(2) 0.0394(15) Uani 1 1 d G U . . .
H23 H -0.1760 0.4142 -0.3193 0.047 Uiso 1 1 calc R U . . .
C24 C -0.22650(19) 0.35623(19) -0.2324(2) 0.0420(15) Uani 1 1 d G U . . .
H24 H -0.2765 0.3418 -0.2741 0.050 Uiso 1 1 calc R U . . .
C25 C -0.21303(17) 0.33435(18) -0.1446(2) 0.0430(15) Uani 1 1 d G U . . .
H25 H -0.2538 0.3050 -0.1263 0.052 Uiso 1 1 calc R U . . .
C26 C -0.13989(16) 0.35543(15) -0.0837(2) 0.0394(15) Uani 1 1 d G U . . .
H26 H -0.1307 0.3405 -0.0238 0.047 Uiso 1 1 calc R U . . .
C28 C 0.30228(15) 0.33375(10) 0.12951(14) 0.0289(15) Uani 1 1 d G U . . .
C30 C 0.14306(16) 0.45378(9) 0.06165(15) 0.0304(16) Uani 1 1 d G U . . .
N33 N 0.9242(3) 0.0624(3) 0.0213(4) 0.100(7) Uani 0.59(2) 1 d G U P A 1
C31 C 0.8708(2) 0.1694(2) -0.0203(3) 0.101(8) Uani 0.59(2) 1 d DG U P A 1
H31A H 0.9167 0.1890 -0.0530 0.151 Uiso 0.59(2) 1 calc R U P A 1
H31B H 0.8653 0.1913 0.0356 0.151 Uiso 0.59(2) 1 calc R U P A 1
H31C H 0.8105 0.1688 -0.0581 0.151 Uiso 0.59(2) 1 calc R U P A 1
C32 C 0.9013(3) 0.1067(2) 0.0022(4) 0.100(7) Uani 0.59(2) 1 d DG U P A 1
N34 N 0.8245(19) 0.0742(10) -0.0079(18) 0.061(7) Uani 0.41(2) 1 d G U P A 2
C35 C 0.8438(18) 0.1250(11) -0.023(2) 0.066(7) Uani 0.41(2) 1 d G U P A 2
C36 C 0.886(2) 0.1860(11) -0.027(3) 0.072(7) Uani 0.41(2) 1 d G U P A 2
H36A H 0.9302 0.1860 -0.0715 0.107 Uiso 0.41(2) 1 calc R U P A 2
H36B H 0.9191 0.1962 0.0326 0.107 Uiso 0.41(2) 1 calc R U P A 2
H36C H 0.8373 0.2153 -0.0442 0.107 Uiso 0.41(2) 1 calc R U P A 2

loop_
_atom_site_aniso_label
_atom_site_aniso_U_11
_atom_site_aniso_U_22
_atom_site_aniso_U_33
_atom_site_aniso_U_23
_atom_site_aniso_U_13
_atom_site_aniso_U_12
Au1 0.0366(2) 0.0319(2) 0.02209(19) 0.00011(13) 0.00287(16) 0.00192(16)
Au2 0.0356(2) 0.0327(2) 0.0243(2) 0.00137(13) 0.00097(16) 0.00214(16)
N27 0.035(3) 0.028(3) 0.025(3) 0.0014(19) 0.001(2) 0.003(2)
N29 0.036(3) 0.032(3) 0.024(3) 0.001(2) 0.004(2) 0.003(2)
C3 0.033(3) 0.038(3) 0.023(3) -0.004(2) -0.006(2) 0.002(3)
C4 0.034(3) 0.042(3) 0.030(3) -0.006(2) -0.003(3) 0.000(3)
C5 0.034(3) 0.043(3) 0.031(3) -0.004(2) -0.002(2) 0.001(3)
C6 0.035(3) 0.042(3) 0.032(3) -0.005(2) -0.002(2) 0.004(3)
C7 0.035(3) 0.039(3) 0.030(3) -0.006(2) -0.004(3) 0.003(3)
C8 0.036(3) 0.038(3) 0.027(3) -0.004(2) -0.004(2) 0.003(3)
C9 0.034(3) 0.031(2) 0.026(2) 0.0012(18) 0.001(2) 0.003(2)
C10 0.033(3) 0.032(3) 0.026(3) 0.001(2) 0.002(2) 0.004(2)
C11 0.034(3) 0.033(3) 0.027(3) 0.002(2) 0.004(2) 0.006(2)
C12 0.036(3) 0.036(3) 0.029(3) 0.003(2) 0.005(2) 0.004(3)
C13 0.037(3) 0.035(3) 0.030(3) 0.004(2) 0.004(2) 0.003(3)
C14 0.036(3) 0.033(3) 0.029(3) 0.002(2) 0.003(2) 0.002(2)
C15 0.035(3) 0.033(3) 0.025(2) -0.003(2) 0.003(2) 0.002(2)
C16 0.037(3) 0.039(3) 0.028(2) -0.003(2) 0.002(2) 0.000(3)
C17 0.038(3) 0.042(3) 0.034(3) -0.003(3) 0.003(2) -0.003(3)
C18 0.040(3) 0.039(3) 0.034(3) -0.003(2) 0.006(3) -0.003(2)
C19 0.040(3) 0.035(3) 0.029(3) -0.002(2) 0.006(2) -0.001(2)
C20 0.036(3) 0.033(3) 0.025(2) -0.002(2) 0.0054(19) 0.002(2)
C21 0.035(3) 0.037(3) 0.032(3) -0.001(3) 0.003(3) 0.006(3)
C22 0.037(3) 0.038(3) 0.032(3) -0.001(2) 0.002(3) 0.006(3)
C23 0.039(4) 0.043(4) 0.035(3) -0.001(2) -0.001(2) 0.007(3)
C24 0.038(4) 0.048(4) 0.038(3) -0.001(3) -0.003(3) 0.003(3)
C25 0.038(3) 0.050(4) 0.039(3) 0.001(3) -0.002(3) 0.000(3)
C26 0.037(4) 0.045(4) 0.035(3) 0.002(2) 0.000(2) 0.001(3)
C28 0.035(4) 0.028(4) 0.023(3) 0.005(3) 0.001(3) 0.004(3)
C30 0.036(4) 0.031(4) 0.024(3) 0.005(3) 0.002(2) 0.003(3)
N33 0.103(10) 0.109(10) 0.089(9) -0.015(7) 0.020(7) -0.017(8)
C31 0.102(10) 0.109(10) 0.092(9) -0.014(8) 0.017(7) -0.019(8)
C32 0.103(10) 0.109(10) 0.090(9) -0.014(7) 0.019(7) -0.017(7)
N34 0.063(11) 0.068(9) 0.052(10) -0.007(8) 0.002(8) 0.006(8)
C35 0.065(10) 0.069(8) 0.061(9) -0.004(7) 0.003(7) 0.004(7)
C36 0.069(11) 0.076(9) 0.068(11) 0.000(8) 0.000(9) -0.003(8)

loop_
_atom_type_symbol
_atom_type_description
_atom_type_scat_dispersion_real
_atom_type_scat_dispersion_imag
_atom_type_scat_source
C C 0.0033 0.0016
;
International Tables for Crystallography
(Vol. C, Tables 4.2.6.8 and 6.1.1.4)
;
H H 0.0000 0.0000
;
International Tables for Crystallography
(Vol. C, Table 6.1.1.4)
;
Au Au -2.0133 8.8022
;
International Tables for Crystallography
(Vol. C, Tables 4.2.6.8 and 6.1.1.4)
;
N N 0.0061 0.0033
;
International Tables for Crystallography
(Vol. C, Tables 4.2.6.8 and 6.1.1.4)
;

loop_
_geom_angle_atom_site_label_1
_geom_angle_atom_site_label_2
_geom_angle_atom_site_label_3
_geom_angle
_geom_angle_site_symmetry_1
_geom_angle_site_symmetry_3
C28 Au1 C3 176.60(14) . .
C28 Au1 Au2 88.68(7) . 2
C3 Au1 Au2 94.66(9) . 2
C28 Au1 Au1 69.55(6) . 2
C3 Au1 Au1 109.37(8) . 2
Au2 Au1 Au1 116.419(12) 2 2
C30 Au2 C21 179.34(13) . .
C30 Au2 Au1 87.03(6) . 2
C21 Au2 Au1 92.33(8) . 2
C28 N27 C9 176.5(7) . .
C30 N29 C20 177.3(7) . .
C4 C3 C8 120.0 . .
C4 C3 Au1 119.71(7) . .
C8 C3 Au1 120.29(7) . .
C5 C4 C3 120.0 . .
C4 C5 C6 120.0 . .
C7 C6 C5 120.0 . .
C6 C7 C8 120.0 . .
C3 C8 C7 120.0 . .
C14 C9 C10 120.0 . .
C14 C9 N27 119.9(3) . .
C10 C9 N27 119.9(3) . .
C9 C10 C11 120.0 . .
C9 C10 C15 121.2 . .
C11 C10 C15 118.7 . .
C10 C11 C12 120.0 . .
C13 C12 C11 120.0 . .
C14 C13 C12 120.0 . .
C13 C14 C9 120.0 . .
C20 C15 C16 120.0 . .
C20 C15 C10 122.4 . .
C16 C15 C10 117.6 . .
C17 C16 C15 120.0 . .
C16 C17 C18 120.0 . .
C17 C18 C19 120.0 . .
C20 C19 C18 120.0 . .
N29 C20 C15 120.8(3) . .
N29 C20 C19 119.1(3) . .
C15 C20 C19 120.0 . .
C26 C21 C22 120.0 . .
C26 C21 Au2 120.42(7) . .
C22 C21 Au2 119.51(7) . .
C23 C22 C21 120.0 . .
C22 C23 C24 120.0 . .
C23 C24 C25 120.0 . .
C26 C25 C24 120.0 . .
C25 C26 C21 120.0 . .
N27 C28 Au1 179.3(4) . .
N29 C30 Au2 179.1(4) . .
N33 C32 C31 177.5 . .
N34 C35 C36 167.4 . .

loop_
_geom_bond_atom_site_label_1
_geom_bond_atom_site_label_2
_geom_bond_distance
_geom_bond_site_symmetry_2
Au1 C28 1.984(2) .
Au1 C3 2.089(2) .
Au1 Au2 3.1579(6) 2
Au1 Au1 3.3468(9) 2
Au2 C30 1.980(2) .
Au2 C21 2.086(2) .
Au2 Au1 3.1578(6) 2
N27 C28 1.132(8) .
N27 C9 1.403(8) .
N29 C30 1.163(8) .
N29 C20 1.386(9) .
C3 C4 1.3899 .
C3 C8 1.3899 .
C4 C5 1.3899 .
C5 C6 1.3901 .
C6 C7 1.3899 .
C7 C8 1.3900 .
C9 C14 1.3900 .
C9 C10 1.3901 .
C10 C11 1.3902 .
C10 C15 1.5569 .
C11 C12 1.3904 .
C12 C13 1.3900 .
C13 C14 1.3900 .
C15 C20 1.3899 .
C15 C16 1.3901 .
C16 C17 1.3898 .
C17 C18 1.3901 .
C18 C19 1.3901 .
C19 C20 1.3900 .
C21 C26 1.3901 .
C21 C22 1.3902 .
C22 C23 1.3899 .
C23 C24 1.3899 .
C24 C25 1.3901 .
C25 C26 1.3897 .
N33 C32 1.0754 .
C31 C32 1.4999 .
N34 C35 1.2017 .
C35 C36 1.5062 .
